data_4513744
loop_
_publ_author_name
'Nicholls, Thomas P.'
'Constable, Grace E.'
'Robertson, Johnathon C.'
'Gardiner, Michael G.'
'Bissember, Alex C.'

_publ_section_title
;
 Br\/onsted Acid Cocatalysis in Copper(I)-Photocatalyzed \a-Amino C--H
 Bond Functionalization
;
_journal_issue 1
_journal_name_full 'ACS Catalysis'
_journal_page_first 451
_journal_paper_doi 10.1021/acscatal.5b02014
_journal_volume 6
_journal_year 2016
_chemical_formula_sum 'C19 H18 N2 O2'
_chemical_formula_weight 306.35
_chemical_name_systematic
;
 ?
;
_space_group_crystal_system monoclinic
_space_group_IT_number 14
_space_group_name_Hall '-P 2ybc'
_space_group_name_H-M_alt 'P 1 21/c 1'
_symmetry_space_group_name_Hall '-P 2ybc'
_symmetry_space_group_name_H-M 'P 1 21/c 1'
_atom_sites_solution_hydrogens geom
_audit_creation_method SHELXL-2014
_cell_angle_alpha 90
_cell_angle_beta 99.990(11)
_cell_angle_gamma 90
_cell_formula_units_Z 8
_cell_length_a 9.882(2)
_cell_length_b 36.918(5)
_cell_length_c 8.620(4)
_cell_measurement_reflns_used 17534
_cell_measurement_temperature 100(2)
_cell_measurement_theta_max 27.946
_cell_measurement_theta_min 1.103
_cell_volume 3097.1(16)
_computing_cell_refinement XDS
_computing_data_collection BLU-ICE
_computing_data_reduction XDS
_computing_molecular_graphics
;
'X-SEED (Barbour, 2008) and ORTEPIII (Farrugia, 1998)' 
;
_computing_publication_material 'WinGX (Farrugia, 1999)'
_computing_structure_refinement 'SHELXL-97 (Sheldrick, 1997)'
_computing_structure_solution 'SHELXS-97 (Sheldrick, 1990)'
_diffrn_ambient_temperature 100(2)
_diffrn_detector_area_resol_mean 'ADSC Q210'
_diffrn_measured_fraction_theta_full 0.996
_diffrn_measured_fraction_theta_max 0.991
_diffrn_measurement_device_type '3-BM1 Australian Synchrotron'
_diffrn_measurement_method Rotation
_diffrn_radiation_monochromator Si<111>
_diffrn_radiation_source 'synchrotron BM'
_diffrn_radiation_type Synchrotron
_diffrn_radiation_wavelength 0.7109
_diffrn_reflns_av_R_equivalents 0.0682
_diffrn_reflns_av_unetI/netI 0.0473
_diffrn_reflns_laue_measured_fraction_full 0.996
_diffrn_reflns_laue_measured_fraction_max 0.991
_diffrn_reflns_limit_h_max 13
_diffrn_reflns_limit_h_min -12
_diffrn_reflns_limit_k_max 48
_diffrn_reflns_limit_k_min -48
_diffrn_reflns_limit_l_max 11
_diffrn_reflns_limit_l_min -11
_diffrn_reflns_number 29134
_diffrn_reflns_point_group_measured_fraction_full 0.996
_diffrn_reflns_point_group_measured_fraction_max 0.991
_diffrn_reflns_theta_full 25.248
_diffrn_reflns_theta_max 27.946
_diffrn_reflns_theta_min 1.103
_exptl_absorpt_coefficient_mu 0.086
_exptl_absorpt_correction_type none
_exptl_crystal_colour colourless
_exptl_crystal_density_diffrn 1.314
_exptl_crystal_description needle
_exptl_crystal_F_000 1296
_exptl_crystal_size_max 2.000
_exptl_crystal_size_mid 0.080
_exptl_crystal_size_min 0.080
_refine_diff_density_max 0.281
_refine_diff_density_min -0.318
_refine_diff_density_rms 0.061
_refine_ls_extinction_method none
_refine_ls_goodness_of_fit_ref 1.057
_refine_ls_hydrogen_treatment constr
_refine_ls_matrix_type full
_refine_ls_number_parameters 417
_refine_ls_number_reflns 7375
_refine_ls_number_restraints 0
_refine_ls_restrained_S_all 1.057
_refine_ls_R_factor_all 0.0744
_refine_ls_R_factor_gt 0.0559
_refine_ls_shift/su_max 0.001
_refine_ls_shift/su_mean 0.000
_refine_ls_structure_factor_coef Fsqd
_refine_ls_weighting_details 'w=1/[\s^2^(Fo^2^)+(0.0747P)^2^+0.9251P] where P=(Fo^2^+2Fc^2^)/3'
_refine_ls_weighting_scheme calc
_refine_ls_wR_factor_gt 0.1358
_refine_ls_wR_factor_ref 0.1474
_reflns_Friedel_coverage 0.000
_reflns_number_gt 5659
_reflns_number_total 7375
_reflns_threshold_expression 'I > 2\s(I)'
_cod_data_source_file cs5b02014_si_003.cif
_cod_data_source_block C:\Users\mgg\DOCUME~1\ASDATA~1\AS76JU~1\76ACB1~1\76acb108a
_cod_depositor_comments 'Adding full bibliography for 4513736--4513746.cif.'
_cod_database_code 4513744
_shelx_space_group_comment
;
The symmetry employed for this shelxl refinement is uniquely defined
by the following loop, which should always be used as a source of
symmetry information in preference to the above space-group names.
They are only intended as comments.
;
_shelx_estimated_absorpt_t_min 0.846
_shelx_estimated_absorpt_t_max 0.993
_shelxl_version_number 2014-3

loop_
_space_group_symop_operation_xyz
'x, y, z'
'-x, y+1/2, -z+1/2'
'-x, -y, -z'
'x, -y-1/2, z-1/2'

loop_
_atom_site_label
_atom_site_type_symbol
_atom_site_fract_x
_atom_site_fract_y
_atom_site_fract_z
_atom_site_U_iso_or_equiv
_atom_site_adp_type
_atom_site_occupancy
_atom_site_site_symmetry_order
_atom_site_calc_flag
_atom_site_refinement_flags_posn
_atom_site_refinement_flags_adp
O1 O 0.48927(13) 0.18254(4) 1.45895(17) 0.0390(3) Uani 1 1 d . .
O2 O 0.13018(13) 0.10434(4) 1.42384(19) 0.0457(4) Uani 1 1 d . .
O3 O 0.50739(12) 0.06487(3) 0.94831(15) 0.0332(3) Uani 1 1 d . .
O4 O 0.88807(12) 0.13457(4) 1.08233(16) 0.0374(3) Uani 1 1 d . .
N1 N 0.45665(14) 0.06314(4) 1.41703(16) 0.0283(3) Uani 1 1 d . .
N2 N 0.28972(14) 0.14934(4) 1.42365(17) 0.0282(3) Uani 1 1 d . .
N3 N 0.56856(14) 0.18472(4) 0.94180(16) 0.0284(3) Uani 1 1 d . .
N4 N 0.71643(13) 0.09289(4) 1.00918(16) 0.0265(3) Uani 1 1 d . .
C1 C 0.58992(16) 0.07728(5) 1.46394(19) 0.0274(3) Uani 1 1 d . .
C2 C 0.60353(16) 0.10804(5) 1.56182(18) 0.0271(3) Uani 1 1 d . .
C3 C 0.73215(17) 0.12325(5) 1.6133(2) 0.0316(4) Uani 1 1 d . .
H3 H 0.7409 0.1436 1.6817 0.038 Uiso 1 1 calc R U
C4 C 0.84866(17) 0.10872(6) 1.5650(2) 0.0359(4) Uani 1 1 d . .
H4 H 0.9366 0.1190 1.6005 0.043 Uiso 1 1 calc R U
C5 C 0.83453(17) 0.07921(6) 1.4651(2) 0.0357(4) Uani 1 1 d . .
H5 H 0.9132 0.0698 1.4295 0.043 Uiso 1 1 calc R U
C6 C 0.70738(17) 0.06301(5) 1.4157(2) 0.0323(4) Uani 1 1 d . .
H6 H 0.7001 0.0423 1.3494 0.039 Uiso 1 1 calc R U
C7 C 0.38062(18) 0.06196(5) 1.5489(2) 0.0312(4) Uani 1 1 d . .
H7A H 0.4353 0.0490 1.6391 0.037 Uiso 1 1 calc R U
H7B H 0.2929 0.0488 1.5169 0.037 Uiso 1 1 calc R U
C8 C 0.4409(2) 0.03122(5) 1.3174(2) 0.0381(4) Uani 1 1 d . .
H8A H 0.4759 0.0363 1.2200 0.057 Uiso 1 1 calc R U
H8B H 0.3435 0.0247 1.2919 0.057 Uiso 1 1 calc R U
H8C H 0.4927 0.0111 1.3731 0.057 Uiso 1 1 calc R U
C9 C 0.47672(16) 0.12574(5) 1.60376(19) 0.0272(3) Uani 1 1 d . .
H9 H 0.5001 0.1360 1.7124 0.033 Uiso 1 1 calc R U
C10 C 0.35230(16) 0.10036(5) 1.5966(2) 0.0287(3) Uani 1 1 d . .
H10 H 0.3211 0.1002 1.7009 0.034 Uiso 1 1 calc R U
C11 C 0.24209(17) 0.11701(5) 1.4733(2) 0.0312(4) Uani 1 1 d . .
C12 C 0.42494(16) 0.15641(5) 1.48894(19) 0.0286(3) Uani 1 1 d . .
C13 C 0.20310(18) 0.17352(5) 1.3122(2) 0.0328(4) Uani 1 1 d . .
H13A H 0.1439 0.1587 1.2318 0.039 Uiso 1 1 calc R U
H13B H 0.2626 0.1888 1.2575 0.039 Uiso 1 1 calc R U
C14 C 0.11417(17) 0.19757(5) 1.39356(19) 0.0288(3) Uani 1 1 d . .
C15 C -0.01857(17) 0.18678(5) 1.4068(2) 0.0325(4) Uani 1 1 d . .
H15 H -0.0537 0.1645 1.3617 0.039 Uiso 1 1 calc R U
C16 C -0.09992(18) 0.20840(5) 1.4854(2) 0.0373(4) Uani 1 1 d . .
H16 H -0.1899 0.2007 1.4949 0.045 Uiso 1 1 calc R U
C17 C -0.0498(2) 0.24100(5) 1.5496(2) 0.0392(4) Uani 1 1 d . .
H17 H -0.1047 0.2556 1.6049 0.047 Uiso 1 1 calc R U
C18 C 0.0805(2) 0.25247(5) 1.5334(2) 0.0384(4) Uani 1 1 d . .
H18 H 0.1138 0.2752 1.5750 0.046 Uiso 1 1 calc R U
C19 C 0.16240(19) 0.23074(5) 1.4566(2) 0.0338(4) Uani 1 1 d . .
H19 H 0.2521 0.2386 1.4469 0.041 Uiso 1 1 calc R U
C20 C 0.43292(15) 0.17158(5) 0.92885(19) 0.0262(3) Uani 1 1 d . .
C21 C 0.41115(15) 0.14012(5) 1.01257(18) 0.0255(3) Uani 1 1 d . .
C22 C 0.27911(16) 0.12589(5) 1.0005(2) 0.0292(3) Uani 1 1 d . .
H22 H 0.2647 0.1049 1.0593 0.035 Uiso 1 1 calc R U
C23 C 0.16772(16) 0.14205(5) 0.9031(2) 0.0332(4) Uani 1 1 d . .
H23 H 0.0780 0.1322 0.8954 0.040 Uiso 1 1 calc R U
C24 C 0.19001(17) 0.17255(5) 0.8181(2) 0.0342(4) Uani 1 1 d . .
H24 H 0.1150 0.1834 0.7501 0.041 Uiso 1 1 calc R U
C25 C 0.32051(17) 0.18757(5) 0.8304(2) 0.0310(4) Uani 1 1 d . .
H25 H 0.3337 0.2087 0.7721 0.037 Uiso 1 1 calc R U
C26 C 0.64456(17) 0.18259(5) 1.1043(2) 0.0306(4) Uani 1 1 d . .
H26A H 0.5939 0.1959 1.1758 0.037 Uiso 1 1 calc R U
H26B H 0.7359 0.1940 1.1102 0.037 Uiso 1 1 calc R U
C27 C 0.5875(2) 0.21894(5) 0.8638(2) 0.0400(4) Uani 1 1 d . .
H27A H 0.5491 0.2170 0.7514 0.060 Uiso 1 1 calc R U
H27B H 0.6858 0.2245 0.8766 0.060 Uiso 1 1 calc R U
H27C H 0.5404 0.2383 0.9109 0.060 Uiso 1 1 calc R U
C28 C 0.53159(15) 0.12027(4) 1.10719(18) 0.0254(3) Uani 1 1 d . .
H28 H 0.5030 0.1101 1.2041 0.031 Uiso 1 1 calc R U
C29 C 0.66197(15) 0.14336(5) 1.15608(19) 0.0269(3) Uani 1 1 d . .
H29 H 0.6893 0.1425 1.2733 0.032 Uiso 1 1 calc R U
C30 C 0.77180(16) 0.12447(5) 1.08124(19) 0.0284(3) Uani 1 1 d . .
C31 C 0.57770(15) 0.08926(5) 1.01228(19) 0.0263(3) Uani 1 1 d . .
C32 C 0.79694(17) 0.06589(5) 0.9384(2) 0.0289(3) Uani 1 1 d . .
H32A H 0.8796 0.0777 0.9107 0.035 Uiso 1 1 calc R U
H32B H 0.7411 0.0565 0.8402 0.035 Uiso 1 1 calc R U
C33 C 0.84049(15) 0.03475(4) 1.04934(18) 0.0252(3) Uani 1 1 d . .
C34 C 0.96629(16) 0.03539(5) 1.1514(2) 0.0301(4) Uani 1 1 d . .
H34 H 1.0262 0.0555 1.1510 0.036 Uiso 1 1 calc R U
C35 C 1.00435(17) 0.00668(5) 1.2537(2) 0.0362(4) Uani 1 1 d . .
H35 H 1.0899 0.0074 1.3237 0.043 Uiso 1 1 calc R U
C36 C 0.91861(18) -0.02309(5) 1.2546(2) 0.0358(4) Uani 1 1 d . .
H36 H 0.9453 -0.0427 1.3244 0.043 Uiso 1 1 calc R U
C37 C 0.79341(17) -0.02388(5) 1.1524(2) 0.0326(4) Uani 1 1 d . .
H37 H 0.7343 -0.0442 1.1516 0.039 Uiso 1 1 calc R U
C38 C 0.75487(16) 0.00484(5) 1.05187(19) 0.0282(3) Uani 1 1 d . .
H38 H 0.6686 0.0042 0.9833 0.034 Uiso 1 1 calc R U

loop_
_atom_site_aniso_label
_atom_site_aniso_U_11
_atom_site_aniso_U_22
_atom_site_aniso_U_33
_atom_site_aniso_U_23
_atom_site_aniso_U_13
_atom_site_aniso_U_12
O1 0.0322(6) 0.0364(7) 0.0483(8) 0.0063(6) 0.0068(6) 0.0003(5)
O2 0.0227(6) 0.0456(8) 0.0676(10) -0.0011(7) 0.0043(6) 0.0010(5)
O3 0.0241(6) 0.0354(6) 0.0387(7) -0.0033(5) 0.0017(5) -0.0010(5)
O4 0.0226(6) 0.0462(7) 0.0445(7) -0.0059(6) 0.0085(5) -0.0056(5)
N1 0.0259(7) 0.0336(7) 0.0262(7) -0.0014(6) 0.0067(5) 0.0020(5)
N2 0.0237(6) 0.0332(7) 0.0275(7) 0.0008(6) 0.0036(5) 0.0061(5)
N3 0.0249(6) 0.0318(7) 0.0271(7) 0.0032(6) 0.0006(5) -0.0028(5)
N4 0.0202(6) 0.0334(7) 0.0270(7) 0.0006(6) 0.0067(5) 0.0015(5)
C1 0.0234(7) 0.0353(9) 0.0236(7) 0.0022(7) 0.0040(6) 0.0070(6)
C2 0.0239(7) 0.0348(9) 0.0226(7) 0.0013(7) 0.0036(6) 0.0064(6)
C3 0.0269(8) 0.0418(10) 0.0254(8) 0.0010(7) 0.0024(6) 0.0042(7)
C4 0.0219(7) 0.0532(11) 0.0314(9) 0.0040(8) 0.0016(6) 0.0052(7)
C5 0.0237(7) 0.0534(11) 0.0300(8) 0.0048(8) 0.0053(6) 0.0132(7)
C6 0.0293(8) 0.0416(10) 0.0266(8) -0.0007(7) 0.0062(6) 0.0108(7)
C7 0.0309(8) 0.0326(9) 0.0318(8) 0.0025(7) 0.0107(7) 0.0042(7)
C8 0.0474(10) 0.0367(10) 0.0323(9) -0.0051(8) 0.0124(8) -0.0015(8)
C9 0.0233(7) 0.0342(8) 0.0241(7) -0.0009(7) 0.0045(6) 0.0067(6)
C10 0.0267(7) 0.0333(8) 0.0278(8) 0.0013(7) 0.0096(6) 0.0047(6)
C11 0.0234(7) 0.0339(9) 0.0376(9) -0.0014(7) 0.0089(7) 0.0043(6)
C12 0.0235(7) 0.0353(9) 0.0269(8) -0.0030(7) 0.0048(6) 0.0044(6)
C13 0.0309(8) 0.0399(9) 0.0260(8) 0.0021(7) 0.0007(6) 0.0122(7)
C14 0.0272(8) 0.0328(8) 0.0246(7) 0.0018(7) -0.0008(6) 0.0077(6)
C15 0.0257(8) 0.0337(9) 0.0349(9) -0.0033(7) -0.0035(6) 0.0066(6)
C16 0.0253(8) 0.0439(10) 0.0413(10) -0.0011(8) 0.0018(7) 0.0102(7)
C17 0.0414(10) 0.0404(10) 0.0350(9) -0.0026(8) 0.0044(8) 0.0180(8)
C18 0.0494(11) 0.0308(9) 0.0328(9) -0.0026(7) 0.0005(8) 0.0030(8)
C19 0.0339(9) 0.0355(9) 0.0305(9) 0.0020(7) 0.0017(7) -0.0006(7)
C20 0.0218(7) 0.0330(8) 0.0236(7) -0.0026(6) 0.0036(6) 0.0037(6)
C21 0.0204(7) 0.0338(8) 0.0223(7) -0.0020(6) 0.0041(6) 0.0020(6)
C22 0.0211(7) 0.0406(9) 0.0266(8) -0.0031(7) 0.0064(6) 0.0004(6)
C23 0.0194(7) 0.0516(11) 0.0289(8) -0.0082(8) 0.0045(6) 0.0032(7)
C24 0.0245(8) 0.0478(10) 0.0291(8) -0.0048(8) 0.0016(6) 0.0114(7)
C25 0.0287(8) 0.0356(9) 0.0276(8) -0.0011(7) 0.0015(6) 0.0086(7)
C26 0.0259(7) 0.0341(9) 0.0300(8) -0.0043(7) -0.0006(6) -0.0028(6)
C27 0.0415(10) 0.0367(10) 0.0395(10) 0.0062(8) 0.0002(8) -0.0076(8)
C28 0.0188(7) 0.0333(8) 0.0239(7) 0.0004(6) 0.0031(5) 0.0018(6)
C29 0.0209(7) 0.0345(8) 0.0243(7) -0.0024(7) 0.0013(6) 0.0008(6)
C30 0.0224(7) 0.0357(9) 0.0268(8) 0.0032(7) 0.0030(6) -0.0003(6)
C31 0.0205(7) 0.0325(8) 0.0256(7) 0.0052(7) 0.0031(6) 0.0019(6)
C32 0.0274(8) 0.0335(9) 0.0277(8) -0.0004(7) 0.0100(6) 0.0027(6)
C33 0.0200(7) 0.0322(8) 0.0247(7) -0.0018(6) 0.0076(6) 0.0015(6)
C34 0.0184(7) 0.0377(9) 0.0346(9) -0.0037(7) 0.0061(6) -0.0031(6)
C35 0.0214(7) 0.0504(11) 0.0352(9) -0.0012(8) 0.0002(6) 0.0049(7)
C36 0.0332(9) 0.0409(10) 0.0341(9) 0.0065(8) 0.0080(7) 0.0076(7)
C37 0.0284(8) 0.0343(9) 0.0370(9) 0.0001(7) 0.0110(7) -0.0024(7)
C38 0.0213(7) 0.0351(9) 0.0283(8) -0.0042(7) 0.0046(6) -0.0021(6)

loop_
_atom_type_symbol
_atom_type_description
_atom_type_scat_dispersion_real
_atom_type_scat_dispersion_imag
_atom_type_scat_source
C C 0.0033 0.0016 'International Tables Vol C Tables 4.2.6.8 and 6.1.1.4'
H H 0.0000 0.0000 'International Tables Vol C Tables 4.2.6.8 and 6.1.1.4'
N N 0.0061 0.0033 'International Tables Vol C Tables 4.2.6.8 and 6.1.1.4'
O O 0.0106 0.0060 'International Tables Vol C Tables 4.2.6.8 and 6.1.1.4'

loop_
_geom_angle_atom_site_label_1
_geom_angle_atom_site_label_2
_geom_angle_atom_site_label_3
_geom_angle
C1 N1 C8 118.02(14)
C1 N1 C7 111.55(14)
C8 N1 C7 114.67(14)
C11 N2 C12 113.28(14)
C11 N2 C13 122.45(14)
C12 N2 C13 124.27(15)
C20 N3 C27 117.22(14)
C20 N3 C26 112.18(13)
C27 N3 C26 113.57(14)
C31 N4 C30 112.84(13)
C31 N4 C32 123.46(14)
C30 N4 C32 123.70(13)
C6 C1 C2 118.89(15)
C6 C1 N1 123.81(16)
C2 C1 N1 117.27(14)
C3 C2 C1 120.29(15)
C3 C2 C9 119.93(15)
C1 C2 C9 119.69(14)
C2 C3 C4 120.31(17)
C2 C3 H3 119.8
C4 C3 H3 119.8
C5 C4 C3 119.30(17)
C5 C4 H4 120.4
C3 C4 H4 120.4
C4 C5 C6 121.26(15)
C4 C5 H5 119.4
C6 C5 H5 119.4
C5 C6 C1 119.90(17)
C5 C6 H6 120.1
C1 C6 H6 120.1
N1 C7 C10 109.03(14)
N1 C7 H7A 109.9
C10 C7 H7A 109.9
N1 C7 H7B 109.9
C10 C7 H7B 109.9
H7A C7 H7B 108.3
N1 C8 H8A 109.5
N1 C8 H8B 109.5
H8A C8 H8B 109.5
N1 C8 H8C 109.5
H8A C8 H8C 109.5
H8B C8 H8C 109.5
C2 C9 C12 111.27(13)
C2 C9 C10 114.65(14)
C12 C9 C10 104.42(13)
C2 C9 H9 108.8
C12 C9 H9 108.8
C10 C9 H9 108.8
C11 C10 C7 109.47(15)
C11 C10 C9 104.68(13)
C7 C10 C9 113.36(13)
C11 C10 H10 109.7
C7 C10 H10 109.7
C9 C10 H10 109.7
O2 C11 N2 124.52(17)
O2 C11 C10 126.40(17)
N2 C11 C10 109.08(14)
O1 C12 N2 124.84(16)
O1 C12 C9 126.82(15)
N2 C12 C9 108.34(14)
N2 C13 C14 111.95(14)
N2 C13 H13A 109.2
C14 C13 H13A 109.2
N2 C13 H13B 109.2
C14 C13 H13B 109.2
H13A C13 H13B 107.9
C19 C14 C15 118.91(16)
C19 C14 C13 120.89(16)
C15 C14 C13 120.20(16)
C16 C15 C14 120.52(17)
C16 C15 H15 119.7
C14 C15 H15 119.7
C17 C16 C15 119.90(17)
C17 C16 H16 120.0
C15 C16 H16 120.0
C16 C17 C18 120.09(17)
C16 C17 H17 120.0
C18 C17 H17 120.0
C17 C18 C19 120.05(18)
C17 C18 H18 120.0
C19 C18 H18 120.0
C18 C19 C14 120.49(17)
C18 C19 H19 119.8
C14 C19 H19 119.8
C21 C20 C25 118.85(15)
C21 C20 N3 118.15(14)
C25 C20 N3 122.93(16)
C22 C21 C20 119.91(15)
C22 C21 C28 119.81(15)
C20 C21 C28 120.16(14)
C21 C22 C23 120.91(17)
C21 C22 H22 119.5
C23 C22 H22 119.5
C24 C23 C22 119.03(16)
C24 C23 H23 120.5
C22 C23 H23 120.5
C23 C24 C25 121.02(16)
C23 C24 H24 119.5
C25 C24 H24 119.5
C24 C25 C20 120.26(17)
C24 C25 H25 119.9
C20 C25 H25 119.9
N3 C26 C29 110.13(14)
N3 C26 H26A 109.6
C29 C26 H26A 109.6
N3 C26 H26B 109.6
C29 C26 H26B 109.6
H26A C26 H26B 108.1
N3 C27 H27A 109.5
N3 C27 H27B 109.5
H27A C27 H27B 109.5
N3 C27 H27C 109.5
H27A C27 H27C 109.5
H27B C27 H27C 109.5
C21 C28 C31 110.86(13)
C21 C28 C29 114.97(14)
C31 C28 C29 104.41(12)
C21 C28 H28 108.8
C31 C28 H28 108.8
C29 C28 H28 108.8
C26 C29 C30 111.42(14)
C26 C29 C28 113.64(13)
C30 C29 C28 104.72(13)
C26 C29 H29 109.0
C30 C29 H29 109.0
C28 C29 H29 109.0
O4 C30 N4 124.34(15)
O4 C30 C29 127.04(16)
N4 C30 C29 108.62(13)
O3 C31 N4 123.80(15)
O3 C31 C28 127.06(14)
N4 C31 C28 109.13(13)
N4 C32 C33 111.63(13)
N4 C32 H32A 109.3
C33 C32 H32A 109.3
N4 C32 H32B 109.3
C33 C32 H32B 109.3
H32A C32 H32B 108.0
C34 C33 C38 118.76(16)
C34 C33 C32 120.82(15)
C38 C33 C32 120.41(14)
C35 C34 C33 120.13(16)
C35 C34 H34 119.9
C33 C34 H34 119.9
C34 C35 C36 120.64(16)
C34 C35 H35 119.7
C36 C35 H35 119.7
C35 C36 C37 119.35(17)
C35 C36 H36 120.3
C37 C36 H36 120.3
C38 C37 C36 120.02(16)
C38 C37 H37 120.0
C36 C37 H37 120.0
C37 C38 C33 121.09(15)
C37 C38 H38 119.5
C33 C38 H38 119.5

loop_
_geom_bond_atom_site_label_1
_geom_bond_atom_site_label_2
_geom_bond_distance
O1 C12 1.208(2)
O2 C11 1.208(2)
O3 C31 1.210(2)
O4 C30 1.206(2)
N1 C1 1.409(2)
N1 C8 1.450(2)
N1 C7 1.468(2)
N2 C11 1.378(2)
N2 C12 1.382(2)
N2 C13 1.472(2)
N3 C20 1.412(2)
N3 C27 1.459(2)
N3 C26 1.472(2)
N4 C31 1.3823(19)
N4 C30 1.388(2)
N4 C32 1.472(2)
C1 C6 1.402(2)
C1 C2 1.407(2)
C2 C3 1.390(2)
C2 C9 1.512(2)
C3 C4 1.398(2)
C3 H3 0.9500
C4 C5 1.380(3)
C4 H4 0.9500
C5 C6 1.390(3)
C5 H5 0.9500
C6 H6 0.9500
C7 C10 1.516(2)
C7 H7A 0.9900
C7 H7B 0.9900
C8 H8A 0.9800
C8 H8B 0.9800
C8 H8C 0.9800
C9 C12 1.532(2)
C9 C10 1.539(2)
C9 H9 1.0000
C10 C11 1.514(2)
C10 H10 1.0000
C13 C14 1.506(2)
C13 H13A 0.9900
C13 H13B 0.9900
C14 C19 1.390(3)
C14 C15 1.394(2)
C15 C16 1.390(2)
C15 H15 0.9500
C16 C17 1.380(3)
C16 H16 0.9500
C17 C18 1.385(3)
C17 H17 0.9500
C18 C19 1.387(3)
C18 H18 0.9500
C19 H19 0.9500
C20 C21 1.403(2)
C20 C25 1.405(2)
C21 C22 1.394(2)
C21 C28 1.511(2)
C22 C23 1.397(2)
C22 H22 0.9500
C23 C24 1.382(3)
C23 H23 0.9500
C24 C25 1.391(2)
C24 H24 0.9500
C25 H25 0.9500
C26 C29 1.516(2)
C26 H26A 0.9900
C26 H26B 0.9900
C27 H27A 0.9800
C27 H27B 0.9800
C27 H27C 0.9800
C28 C31 1.522(2)
C28 C29 1.541(2)
C28 H28 1.0000
C29 C30 1.524(2)
C29 H29 1.0000
C32 C33 1.509(2)
C32 H32A 0.9900
C32 H32B 0.9900
C33 C34 1.393(2)
C33 C38 1.394(2)
C34 C35 1.388(3)
C34 H34 0.9500
C35 C36 1.389(3)
C35 H35 0.9500
C36 C37 1.389(3)
C36 H36 0.9500
C37 C38 1.380(2)
C37 H37 0.9500
C38 H38 0.9500

loop_
_geom_torsion_atom_site_label_1
_geom_torsion_atom_site_label_2
_geom_torsion_atom_site_label_3
_geom_torsion_atom_site_label_4
_geom_torsion
C8 N1 C1 C6 2.2(2)
C7 N1 C1 C6 138.13(16)
C8 N1 C1 C2 -179.38(15)
C7 N1 C1 C2 -43.4(2)
C6 C1 C2 C3 -1.9(2)
N1 C1 C2 C3 179.59(15)
C6 C1 C2 C9 174.79(15)
N1 C1 C2 C9 -3.7(2)
C1 C2 C3 C4 1.7(3)
C9 C2 C3 C4 -175.00(16)
C2 C3 C4 C5 0.3(3)
C3 C4 C5 C6 -2.0(3)
C4 C5 C6 C1 1.8(3)
C2 C1 C6 C5 0.2(3)
N1 C1 C6 C5 178.59(16)
C1 N1 C7 C10 67.49(18)
C8 N1 C7 C10 -155.02(15)
C3 C2 C9 C12 83.69(19)
C1 C2 C9 C12 -93.03(18)
C3 C2 C9 C10 -158.11(15)
C1 C2 C9 C10 25.2(2)
N1 C7 C10 C11 72.92(17)
N1 C7 C10 C9 -43.53(19)
C2 C9 C10 C11 -119.06(15)
C12 C9 C10 C11 2.95(16)
C2 C9 C10 C7 0.2(2)
C12 C9 C10 C7 122.19(15)
C12 N2 C11 O2 -175.04(17)
C13 N2 C11 O2 5.0(3)
C12 N2 C11 C10 4.45(19)
C13 N2 C11 C10 -175.47(14)
C7 C10 C11 O2 53.2(2)
C9 C10 C11 O2 175.00(17)
C7 C10 C11 N2 -126.31(15)
C9 C10 C11 N2 -4.48(17)
C11 N2 C12 O1 177.68(16)
C13 N2 C12 O1 -2.4(3)
C11 N2 C12 C9 -2.41(18)
C13 N2 C12 C9 177.51(14)
C2 C9 C12 O1 -56.5(2)
C10 C9 C12 O1 179.33(16)
C2 C9 C12 N2 123.64(15)
C10 C9 C12 N2 -0.57(16)
C11 N2 C13 C14 83.2(2)
C12 N2 C13 C14 -96.72(19)
N2 C13 C14 C19 87.5(2)
N2 C13 C14 C15 -92.44(19)
C19 C14 C15 C16 -1.7(3)
C13 C14 C15 C16 178.28(16)
C14 C15 C16 C17 0.7(3)
C15 C16 C17 C18 1.1(3)
C16 C17 C18 C19 -1.9(3)
C17 C18 C19 C14 0.8(3)
C15 C14 C19 C18 1.0(3)
C13 C14 C19 C18 -179.02(16)
C27 N3 C20 C21 -175.36(15)
C26 N3 C20 C21 -41.3(2)
C27 N3 C20 C25 7.8(2)
C26 N3 C20 C25 141.82(16)
C25 C20 C21 C22 -1.8(2)
N3 C20 C21 C22 -178.76(14)
C25 C20 C21 C28 174.20(14)
N3 C20 C21 C28 -2.8(2)
C20 C21 C22 C23 1.4(2)
C28 C21 C22 C23 -174.54(15)
C21 C22 C23 C24 0.0(2)
C22 C23 C24 C25 -1.1(3)
C23 C24 C25 C20 0.8(3)
C21 C20 C25 C24 0.7(2)
N3 C20 C25 C24 177.52(15)
C20 N3 C26 C29 64.29(17)
C27 N3 C26 C29 -159.91(15)
C22 C21 C28 C31 80.27(18)
C20 C21 C28 C31 -95.69(17)
C22 C21 C28 C29 -161.61(14)
C20 C21 C28 C29 22.4(2)
N3 C26 C29 C30 75.37(17)
N3 C26 C29 C28 -42.63(18)
C21 C28 C29 C26 1.81(19)
C31 C28 C29 C26 123.49(14)
C21 C28 C29 C30 -120.00(14)
C31 C28 C29 C30 1.68(16)
C31 N4 C30 O4 -174.31(16)
C32 N4 C30 O4 6.3(3)
C31 N4 C30 C29 5.65(19)
C32 N4 C30 C29 -173.70(14)
C26 C29 C30 O4 52.4(2)
C28 C29 C30 O4 175.63(17)
C26 C29 C30 N4 -127.58(14)
C28 C29 C30 N4 -4.33(17)
C30 N4 C31 O3 175.54(16)
C32 N4 C31 O3 -5.1(3)
C30 N4 C31 C28 -4.52(18)
C32 N4 C31 C28 174.83(14)
C21 C28 C31 O3 -54.2(2)
C29 C28 C31 O3 -178.59(16)
C21 C28 C31 N4 125.84(14)
C29 C28 C31 N4 1.48(17)
C31 N4 C32 C33 -81.51(19)
C30 N4 C32 C33 97.78(18)
N4 C32 C33 C34 -91.81(18)
N4 C32 C33 C38 87.87(18)
C38 C33 C34 C35 -0.3(2)
C32 C33 C34 C35 179.44(15)
C33 C34 C35 C36 0.6(3)
C34 C35 C36 C37 -0.3(3)
C35 C36 C37 C38 -0.4(3)
C36 C37 C38 C33 0.8(3)
C34 C33 C38 C37 -0.5(2)
C32 C33 C38 C37 179.85(14)
